data_4118217
loop_
_publ_author_name
'Nongnaphat Duangdee'
'Wacharee Harnying'
'Giuseppe Rulli'
'J\"org-M. Neud\"orfl'
'Harald Gr\"oger'
'Albrecht Berkessel'

_publ_section_title
;
 Highly Enantioselective Organocatalytic Trifluoromethyl Carbinol
 Synthesis-A Caveat on Reaction Times and Product Isolation
;
_journal_name_full 'Journal of the American Chemical Society'
_journal_page_first 11196
_journal_page_last 11205
_journal_paper_doi 10.1021/ja302511t
_journal_volume 134
_journal_year 2012
_chemical_absolute_configuration ad
_chemical_formula_moiety 'C11 H10 Cl F3 O2'
_chemical_formula_sum 'C11 H10 Cl F3 O2'
_chemical_formula_weight 266.64
_chemical_name_systematic
; 
 ? 
;
_space_group_IT_number 19
_symmetry_cell_setting orthorhombic
_symmetry_space_group_name_Hall 'P 2ac 2ab'
_symmetry_space_group_name_H-M 'P 21 21 21'
_atom_sites_solution_hydrogens geom
_atom_sites_solution_primary direct
_atom_sites_solution_secondary difmap
_audit_creation_method SHELXL-97
_cell_angle_alpha 90.00
_cell_angle_beta 90.00
_cell_angle_gamma 90.00
_cell_formula_units_Z 8
_cell_length_a 9.2509(6)
_cell_length_b 15.2491(15)
_cell_length_c 15.8315(15)
_cell_measurement_reflns_used 11033
_cell_measurement_temperature 100(2)
_cell_measurement_theta_max 27.00
_cell_measurement_theta_min 1.85
_cell_volume 2233.3(3)
_computing_cell_refinement 'Nonius DENZO (Otwinowski, Minor 1997)'
_computing_data_collection 'Nonius COLLECT'
_computing_data_reduction 'Nonius DENZO (Otwinowski, Minor 1997)'
_computing_molecular_graphics 'SCHAKAL99 (E. Keller 1999)'
_computing_publication_material 'PLATON (A. L. Spek 1980-2004)'
_computing_structure_refinement 'SHELXL-97 (Sheldrick, 1997)'
_computing_structure_solution 'SHELXS-97 (Sheldrick, 1997)'
_diffrn_ambient_temperature 100(2)
_diffrn_measured_fraction_theta_full 0.996
_diffrn_measured_fraction_theta_max 0.996
_diffrn_measurement_device_type 'Nonius KappaCCD'
_diffrn_measurement_method Phi/Omega-Scans
_diffrn_radiation_monochromator graphite
_diffrn_radiation_source 'fine-focus sealed tube'
_diffrn_radiation_type MoK\a
_diffrn_radiation_wavelength 0.71073
_diffrn_reflns_av_R_equivalents 0.0736
_diffrn_reflns_av_sigmaI/netI 0.1059
_diffrn_reflns_limit_h_max 11
_diffrn_reflns_limit_h_min -11
_diffrn_reflns_limit_k_max 14
_diffrn_reflns_limit_k_min -19
_diffrn_reflns_limit_l_max 20
_diffrn_reflns_limit_l_min -19
_diffrn_reflns_number 11033
_diffrn_reflns_theta_full 27.00
_diffrn_reflns_theta_max 27.00
_diffrn_reflns_theta_min 1.85
_exptl_absorpt_coefficient_mu 0.369
_exptl_absorpt_correction_type none
_exptl_crystal_colour colourless
_exptl_crystal_density_diffrn 1.586
_exptl_crystal_description needle
_exptl_crystal_F_000 1088
_exptl_crystal_size_max .15
_exptl_crystal_size_mid .05
_exptl_crystal_size_min .02
_refine_diff_density_max 0.246
_refine_diff_density_min -0.243
_refine_diff_density_rms 0.062
_refine_ls_abs_structure_details 'Flack H D (1983), Acta Cryst. A39, 876-881'
_refine_ls_abs_structure_Flack 0.02(6)
_refine_ls_extinction_method none
_refine_ls_goodness_of_fit_ref 0.974
_refine_ls_hydrogen_treatment mixed
_refine_ls_matrix_type full
_refine_ls_number_parameters 318
_refine_ls_number_reflns 4659
_refine_ls_number_restraints 0
_refine_ls_restrained_S_all 0.974
_refine_ls_R_factor_all 0.0980
_refine_ls_R_factor_gt 0.0464
_refine_ls_shift/su_max 0.000
_refine_ls_shift/su_mean 0.000
_refine_ls_structure_factor_coef Fsqd
_refine_ls_weighting_details 'calc w=1/[\s^2^(Fo^2^)+(0.0232P)^2^+0.0000P] where P=(Fo^2^+2Fc^2^)/3'
_refine_ls_weighting_scheme calc
_refine_ls_wR_factor_gt 0.0667
_refine_ls_wR_factor_ref 0.0784
_reflns_number_gt 3009
_reflns_number_total 4659
_reflns_threshold_expression >2sigma(I)
_cod_data_source_file ja302511t_si_003.cif
_cod_data_source_block nod368
_cod_database_code 4118217

loop_
_symmetry_equiv_pos_as_xyz
'x, y, z'
'-x+1/2, -y, z+1/2'
'x+1/2, -y+1/2, -z'
'-x, y+1/2, -z+1/2'

loop_
_atom_site_label
_atom_site_type_symbol
_atom_site_fract_x
_atom_site_fract_y
_atom_site_fract_z
_atom_site_U_iso_or_equiv
_atom_site_adp_type
_atom_site_occupancy
_atom_site_symmetry_multiplicity
_atom_site_calc_flag
_atom_site_refinement_flags
Cl1 Cl -0.26229(8) 0.63205(6) -0.05749(6) 0.0332(2) Uani 1 1 d .
F1 F 0.40684(18) 0.51575(12) -0.07823(12) 0.0315(5) Uani 1 1 d .
F2 F 0.54001(17) 0.45210(12) 0.01482(11) 0.0322(5) Uani 1 1 d .
F3 F 0.33135(18) 0.39765(12) -0.01679(11) 0.0299(5) Uani 1 1 d .
O1 O 0.4158(2) 0.60678(15) 0.07347(15) 0.0295(6) Uani 1 1 d .
O2 O 0.1798(2) 0.57466(16) 0.22503(15) 0.0393(7) Uani 1 1 d .
C1 C -0.0899(3) 0.6019(2) -0.0233(2) 0.0245(8) Uani 1 1 d .
C2 C 0.0177(3) 0.6636(2) -0.02048(19) 0.0268(8) Uani 1 1 d .
H2 H -0.0008 0.7221 -0.0381 0.032 Uiso 1 1 calc R
C3 C 0.1540(3) 0.6399(2) 0.00828(19) 0.0256(8) Uani 1 1 d .
H3 H 0.2296 0.6820 0.0090 0.031 Uiso 1 1 calc R
C4 C 0.1806(3) 0.5550(2) 0.0360(2) 0.0247(8) Uani 1 1 d .
C5 C 0.3329(3) 0.5295(2) 0.0654(2) 0.0228(8) Uani 1 1 d .
C6 C 0.4023(3) 0.4738(2) -0.0041(2) 0.0286(9) Uani 1 1 d .
C7 C 0.3352(3) 0.4773(2) 0.1490(2) 0.0232(8) Uani 1 1 d .
H7A H 0.2703 0.4260 0.1434 0.028 Uiso 1 1 calc R
H7B H 0.4343 0.4549 0.1587 0.028 Uiso 1 1 calc R
C8 C 0.2889(3) 0.5305(2) 0.2253(2) 0.0265(8) Uani 1 1 d .
C9 C 0.3826(3) 0.5237(2) 0.3017(2) 0.0336(9) Uani 1 1 d .
H9A H 0.3420 0.5598 0.3472 0.050 Uiso 1 1 calc R
H9B H 0.4801 0.5444 0.2881 0.050 Uiso 1 1 calc R
H9C H 0.3872 0.4624 0.3202 0.050 Uiso 1 1 calc R
C10 C 0.0694(3) 0.4942(2) 0.0330(2) 0.0246(8) Uani 1 1 d .
H10 H 0.0866 0.4359 0.0515 0.030 Uiso 1 1 calc R
C11 C -0.0668(3) 0.5172(2) 0.0036(2) 0.0270(8) Uani 1 1 d .
H11 H -0.1427 0.4752 0.0020 0.032 Uiso 1 1 calc R
Cl2 Cl 0.72916(8) 0.28514(6) 0.10686(6) 0.0348(2) Uani 1 1 d .
F4 F 0.04779(17) 0.34163(12) 0.19521(13) 0.0392(5) Uani 1 1 d .
F5 F 0.12711(19) 0.33313(13) 0.32289(13) 0.0439(6) Uani 1 1 d .
F6 F -0.07755(16) 0.27446(12) 0.29060(12) 0.0362(5) Uani 1 1 d .
O3 O 0.0486(2) 0.16333(15) 0.17466(14) 0.0286(6) Uani 1 1 d .
O4 O 0.3383(2) 0.04966(16) 0.34342(15) 0.0380(6) Uani 1 1 d .
C12 C 0.5573(3) 0.2608(2) 0.1446(2) 0.0266(8) Uani 1 1 d .
C13 C 0.5312(3) 0.2664(2) 0.2302(2) 0.0285(9) Uani 1 1 d .
H13 H 0.6062 0.2830 0.2679 0.034 Uiso 1 1 calc R
C14 C 0.3947(3) 0.2474(2) 0.2603(2) 0.0277(9) Uani 1 1 d .
H14 H 0.3759 0.2519 0.3191 0.033 Uiso 1 1 calc R
C15 C 0.2831(3) 0.2216(2) 0.2054(2) 0.0233(8) Uani 1 1 d .
C16 C 0.1320(3) 0.2019(2) 0.2404(2) 0.0228(8) Uani 1 1 d .
C17 C 0.0583(3) 0.2882(2) 0.2629(2) 0.0333(9) Uani 1 1 d .
C18 C 0.1384(3) 0.1439(2) 0.3190(2) 0.0232(8) Uani 1 1 d .
H18A H 0.1811 0.1778 0.3661 0.028 Uiso 1 1 calc R
H18B H 0.0388 0.1274 0.3355 0.028 Uiso 1 1 calc R
C19 C 0.2257(3) 0.0618(2) 0.3056(2) 0.0262(8) Uani 1 1 d .
C20 C 0.1733(3) -0.0051(2) 0.2435(2) 0.0410(11) Uani 1 1 d .
H20A H 0.1881 0.0167 0.1859 0.062 Uiso 1 1 calc R
H20B H 0.0701 -0.0161 0.2527 0.062 Uiso 1 1 calc R
H20C H 0.2273 -0.0598 0.2512 0.062 Uiso 1 1 calc R
C21 C 0.3131(3) 0.2161(2) 0.1200(2) 0.0243(8) Uani 1 1 d .
H21 H 0.2391 0.1987 0.0819 0.029 Uiso 1 1 calc R
C22 C 0.4494(3) 0.2354(2) 0.0892(2) 0.0280(9) Uani 1 1 d .
H22 H 0.4688 0.2314 0.0304 0.034 Uiso 1 1 calc R
H1X H 0.492(4) 0.596(2) 0.090(3) 0.061(15) Uiso 1 1 d .
H2X H 0.041(4) 0.642(2) 0.302(2) 0.078(13) Uiso 1 1 d .

loop_
_atom_site_aniso_label
_atom_site_aniso_U_11
_atom_site_aniso_U_22
_atom_site_aniso_U_33
_atom_site_aniso_U_23
_atom_site_aniso_U_13
_atom_site_aniso_U_12
Cl1 0.0262(4) 0.0355(5) 0.0379(6) -0.0015(4) -0.0083(4) 0.0062(4)
F1 0.0342(10) 0.0368(12) 0.0234(12) 0.0059(9) 0.0028(9) 0.0038(9)
F2 0.0216(10) 0.0400(13) 0.0350(13) 0.0001(10) -0.0011(9) 0.0060(9)
F3 0.0320(10) 0.0272(12) 0.0304(12) -0.0036(9) -0.0006(9) -0.0011(9)
O1 0.0210(13) 0.0264(15) 0.0411(17) 0.0001(12) -0.0048(12) -0.0046(11)
O2 0.0325(14) 0.0532(19) 0.0323(16) -0.0025(13) -0.0022(12) 0.0155(12)
C1 0.0218(18) 0.029(2) 0.023(2) -0.0005(16) -0.0012(15) 0.0038(16)
C2 0.0316(19) 0.028(2) 0.021(2) 0.0011(16) 0.0036(16) 0.0028(17)
C3 0.0245(17) 0.029(2) 0.023(2) 0.0004(17) 0.0074(16) -0.0042(16)
C4 0.0272(18) 0.026(2) 0.021(2) -0.0018(17) 0.0033(15) 0.0009(15)
C5 0.0200(16) 0.021(2) 0.028(2) -0.0007(17) -0.0011(16) -0.0017(15)
C6 0.0232(19) 0.030(2) 0.033(2) 0.0002(18) 0.0012(17) -0.0022(17)
C7 0.0189(16) 0.023(2) 0.027(2) -0.0022(16) -0.0037(16) 0.0008(14)
C8 0.0240(18) 0.028(2) 0.027(2) 0.0037(17) 0.0029(16) -0.0066(16)
C9 0.0314(18) 0.044(2) 0.026(2) -0.0014(18) -0.0013(17) 0.0013(17)
C10 0.0235(18) 0.024(2) 0.027(2) 0.0044(15) 0.0036(16) 0.0029(15)
C11 0.0251(18) 0.029(2) 0.027(2) -0.0037(17) 0.0029(16) -0.0025(16)
Cl2 0.0226(4) 0.0452(6) 0.0365(5) 0.0009(5) 0.0048(4) -0.0018(4)
F4 0.0331(11) 0.0325(13) 0.0521(14) 0.0136(11) 0.0070(10) 0.0062(9)
F5 0.0420(12) 0.0374(13) 0.0522(15) -0.0189(11) 0.0026(11) -0.0016(10)
F6 0.0265(10) 0.0374(13) 0.0447(14) 0.0001(10) 0.0110(9) 0.0047(9)
O3 0.0229(12) 0.0347(15) 0.0283(15) -0.0004(12) -0.0022(11) -0.0046(11)
O4 0.0251(12) 0.0473(18) 0.0417(16) 0.0057(14) -0.0058(12) 0.0050(11)
C12 0.0221(17) 0.027(2) 0.031(2) 0.0031(16) 0.0012(17) 0.0017(15)
C13 0.0242(18) 0.032(2) 0.029(2) 0.0010(17) -0.0028(16) -0.0022(16)
C14 0.0287(17) 0.033(2) 0.021(2) -0.0014(16) -0.0003(16) -0.0025(16)
C15 0.0243(17) 0.0178(19) 0.028(2) 0.0010(16) 0.0014(16) -0.0007(15)
C16 0.0181(16) 0.031(2) 0.019(2) 0.0003(17) 0.0004(15) 0.0012(15)
C17 0.0256(19) 0.032(2) 0.043(3) 0.000(2) 0.0016(19) 0.0001(17)
C18 0.0212(17) 0.027(2) 0.021(2) 0.0012(17) -0.0015(14) -0.0059(15)
C19 0.0219(17) 0.027(2) 0.029(2) 0.0088(17) 0.0075(17) -0.0041(15)
C20 0.041(2) 0.027(2) 0.055(3) -0.0003(19) -0.005(2) -0.0001(17)
C21 0.0222(16) 0.027(2) 0.024(2) -0.0007(17) -0.0052(15) -0.0033(14)
C22 0.0292(18) 0.031(2) 0.023(2) -0.0030(16) 0.0042(16) 0.0045(16)

loop_
_atom_type_symbol
_atom_type_description
_atom_type_scat_dispersion_real
_atom_type_scat_dispersion_imag
_atom_type_scat_source
C C 0.0033 0.0016 'International Tables Vol C Tables 4.2.6.8 and 6.1.1.4'
H H 0.0000 0.0000 'International Tables Vol C Tables 4.2.6.8 and 6.1.1.4'
Cl Cl 0.1484 0.1585 'International Tables Vol C Tables 4.2.6.8 and 6.1.1.4'
F F 0.0171 0.0103 'International Tables Vol C Tables 4.2.6.8 and 6.1.1.4'
O O 0.0106 0.0060 'International Tables Vol C Tables 4.2.6.8 and 6.1.1.4'

loop_
_geom_angle_atom_site_label_1
_geom_angle_atom_site_label_2
_geom_angle_atom_site_label_3
_geom_angle
C5 O1 H1X 111(3)
C2 C1 C11 121.4(3)
C2 C1 Cl1 119.5(3)
C11 C1 Cl1 119.0(2)
C1 C2 C3 119.4(3)
C1 C2 H2 120.3
C3 C2 H2 120.3
C4 C3 C2 120.5(3)
C4 C3 H3 119.8
C2 C3 H3 119.8
C10 C4 C3 118.8(3)
C10 C4 C5 121.4(3)
C3 C4 C5 119.7(3)
O1 C5 C6 107.5(3)
O1 C5 C4 108.3(3)
C6 C5 C4 107.9(3)
O1 C5 C7 110.2(3)
C6 C5 C7 108.9(3)
C4 C5 C7 113.8(2)
F1 C6 F3 107.2(3)
F1 C6 F2 106.4(3)
F3 C6 F2 106.3(3)
F1 C6 C5 112.3(3)
F3 C6 C5 112.4(3)
F2 C6 C5 111.9(3)
C8 C7 C5 113.7(3)
C8 C7 H7A 108.8
C5 C7 H7A 108.8
C8 C7 H7B 108.8
C5 C7 H7B 108.8
H7A C7 H7B 107.7
O2 C8 C9 121.7(3)
O2 C8 C7 121.9(3)
C9 C8 C7 116.4(3)
C8 C9 H9A 109.5
C8 C9 H9B 109.5
H9A C9 H9B 109.5
C8 C9 H9C 109.5
H9A C9 H9C 109.5
H9B C9 H9C 109.5
C4 C10 C11 121.1(3)
C4 C10 H10 119.5
C11 C10 H10 119.5
C1 C11 C10 118.8(3)
C1 C11 H11 120.6
C10 C11 H11 120.6
C13 C12 C22 120.9(3)
C13 C12 Cl2 119.0(2)
C22 C12 Cl2 120.1(3)
C12 C13 C14 119.1(3)
C12 C13 H13 120.5
C14 C13 H13 120.5
C13 C14 C15 121.2(3)
C13 C14 H14 119.4
C15 C14 H14 119.4
C21 C15 C14 118.3(3)
C21 C15 C16 121.6(3)
C14 C15 C16 120.1(3)
O3 C16 C17 106.6(2)
O3 C16 C18 112.2(3)
C17 C16 C18 109.1(3)
O3 C16 C15 108.1(3)
C17 C16 C15 108.9(3)
C18 C16 C15 111.9(2)
F5 C17 F6 107.1(3)
F5 C17 F4 106.8(3)
F6 C17 F4 106.5(3)
F5 C17 C16 113.4(3)
F6 C17 C16 111.1(3)
F4 C17 C16 111.6(3)
C19 C18 C16 112.8(3)
C19 C18 H18A 109.0
C16 C18 H18A 109.0
C19 C18 H18B 109.0
C16 C18 H18B 109.0
H18A C18 H18B 107.8
O4 C19 C20 119.8(3)
O4 C19 C18 121.2(3)
C20 C19 C18 119.0(3)
C19 C20 H20A 109.5
C19 C20 H20B 109.5
H20A C20 H20B 109.5
C19 C20 H20C 109.5
H20A C20 H20C 109.5
H20B C20 H20C 109.5
C22 C21 C15 120.9(3)
C22 C21 H21 119.5
C15 C21 H21 119.5
C21 C22 C12 119.6(3)
C21 C22 H22 120.2
C12 C22 H22 120.2

loop_
_geom_bond_atom_site_label_1
_geom_bond_atom_site_label_2
_geom_bond_distance
Cl1 C1 1.746(3)
F1 C6 1.338(4)
F2 C6 1.350(3)
F3 C6 1.349(4)
O1 C5 1.412(4)
O1 H1X 0.77(4)
O2 C8 1.213(3)
C1 C2 1.371(4)
C1 C11 1.377(4)
C2 C3 1.389(4)
C2 H2 0.9500
C3 C4 1.388(5)
C3 H3 0.9500
C4 C10 1.386(4)
C4 C5 1.535(4)
C5 C6 1.530(5)
C5 C7 1.544(4)
C7 C8 1.518(4)
C7 H7A 0.9900
C7 H7B 0.9900
C8 C9 1.492(4)
C9 H9A 0.9800
C9 H9B 0.9800
C9 H9C 0.9800
C10 C11 1.389(4)
C10 H10 0.9500
C11 H11 0.9500
Cl2 C12 1.739(3)
F4 C17 1.350(4)
F5 C17 1.333(4)
F6 C17 1.347(3)
O3 C16 1.423(3)
O4 C19 1.216(3)
C12 C13 1.379(4)
C12 C22 1.384(4)
C13 C14 1.380(4)
C13 H13 0.9500
C14 C15 1.406(4)
C14 H14 0.9500
C15 C21 1.384(4)
C15 C16 1.534(4)
C16 C17 1.524(4)
C16 C18 1.527(4)
C18 C19 1.504(4)
C18 H18A 0.9900
C18 H18B 0.9900
C19 C20 1.498(4)
C20 H20A 0.9800
C20 H20B 0.9800
C20 H20C 0.9800
C21 C22 1.384(4)
C21 H21 0.9500
C22 H22 0.9500

loop_
_geom_torsion_atom_site_label_1
_geom_torsion_atom_site_label_2
_geom_torsion_atom_site_label_3
_geom_torsion_atom_site_label_4
_geom_torsion
C11 C1 C2 C3 1.4(5)
Cl1 C1 C2 C3 178.8(2)
C1 C2 C3 C4 -1.6(5)
C2 C3 C4 C10 1.1(5)
C2 C3 C4 C5 178.4(3)
C10 C4 C5 O1 -171.5(3)
C3 C4 C5 O1 11.3(4)
C10 C4 C5 C6 72.4(4)
C3 C4 C5 C6 -104.8(3)
C10 C4 C5 C7 -48.6(4)
C3 C4 C5 C7 134.1(3)
O1 C5 C6 F1 -59.3(3)
C4 C5 C6 F1 57.3(3)
C7 C5 C6 F1 -178.7(2)
O1 C5 C6 F3 179.8(2)
C4 C5 C6 F3 -63.6(4)
C7 C5 C6 F3 60.4(3)
O1 C5 C6 F2 60.2(3)
C4 C5 C6 F2 176.8(3)
C7 C5 C6 F2 -59.2(3)
O1 C5 C7 C8 54.0(3)
C6 C5 C7 C8 171.7(2)
C4 C5 C7 C8 -67.8(3)
C5 C7 C8 O2 48.7(4)
C5 C7 C8 C9 -133.1(3)
C3 C4 C10 C11 -0.5(5)
C5 C4 C10 C11 -177.8(3)
C2 C1 C11 C10 -0.8(5)
Cl1 C1 C11 C10 -178.2(2)
C4 C10 C11 C1 0.3(5)
C22 C12 C13 C14 -0.8(5)
Cl2 C12 C13 C14 179.7(2)
C12 C13 C14 C15 0.8(5)
C13 C14 C15 C21 -0.4(5)
C13 C14 C15 C16 -179.3(3)
C21 C15 C16 O3 11.0(4)
C14 C15 C16 O3 -170.2(3)
C21 C15 C16 C17 -104.5(3)
C14 C15 C16 C17 74.4(4)
C21 C15 C16 C18 134.9(3)
C14 C15 C16 C18 -46.2(4)
O3 C16 C17 F5 -178.4(3)
C18 C16 C17 F5 60.3(3)
C15 C16 C17 F5 -62.0(4)
O3 C16 C17 F6 60.9(3)
C18 C16 C17 F6 -60.4(3)
C15 C16 C17 F6 177.3(3)
O3 C16 C17 F4 -57.8(3)
C18 C16 C17 F4 -179.1(2)
C15 C16 C17 F4 58.6(3)
O3 C16 C18 C19 69.3(3)
C17 C16 C18 C19 -172.9(2)
C15 C16 C18 C19 -52.4(3)
C16 C18 C19 O4 114.1(3)
C16 C18 C19 C20 -65.1(4)
C14 C15 C21 C22 0.0(5)
C16 C15 C21 C22 178.9(3)
C15 C21 C22 C12 -0.1(5)
C13 C12 C22 C21 0.5(5)
Cl2 C12 C22 C21 179.9(2)
